data_4111309
loop_
_publ_author_name
'Hiroyuki Kusama'
'Yuji Onizawa'
'Nobuharu Iwasawa'

_publ_section_title
;
 W(CO)5(L)-Catalyzed Tandem Intramolecular Cyclopropanation/Cope
 Rearrangement for the Stereoselective Construction of
 Bicyclo[5.3.0]decane Framework
;
_journal_name_full 'Journal of the American Chemical Society'
_journal_page_first 16500
_journal_page_last 16501
_journal_paper_doi 10.1021/ja0671924
_journal_volume 128
_journal_year 2006
_chemical_formula_moiety 'C32 H46 O7 Si'
_chemical_formula_sum 'C32 H46 O7 Si'
_chemical_formula_weight 570.78
_space_group_IT_number 2
_symmetry_cell_setting triclinic
_symmetry_Int_Tables_number 2
_symmetry_space_group_name_Hall '-P 1'
_symmetry_space_group_name_H-M 'P -1'
_atom_sites_solution_hydrogens geom
_atom_sites_solution_primary direct
_atom_sites_solution_secondary difmap
_audit_creation_method SHELXL-97
_cell_angle_alpha 74.020(7)
_cell_angle_beta 88.427(5)
_cell_angle_gamma 71.392(5)
_cell_formula_units_Z 2
_cell_length_a 10.3570(10)
_cell_length_b 11.4750(16)
_cell_length_c 14.484(2)
_cell_measurement_reflns_used 14837
_cell_measurement_temperature 173(2)
_cell_measurement_theta_max 0.0262
_cell_measurement_theta_min 0.0172
_cell_volume 1564.9(4)
_computing_cell_refinement 'HKL-2000 '
_computing_data_collection 'PROCESS-AUTO (Rigaku, 1998)'
_computing_data_reduction 'HKL-2000 '
_computing_molecular_graphics 'ORTEP-3 for Windows (Farrugia, 1998)'
_computing_publication_material 'SHELXL-97 (Sheldrick, 1997)'
_computing_structure_refinement 'SHELXL-97 (Sheldrick, 1997)'
_computing_structure_solution 'SHELXS (Sheldrick, 1997)'
_diffrn_ambient_temperature 173(2)
_diffrn_detector_area_resol_mean 10
_diffrn_measured_fraction_theta_full 0.963
_diffrn_measured_fraction_theta_max 0.963
_diffrn_measurement_device_type 'Rigaku RAXIS-RAPID Imaging Plate'
_diffrn_measurement_method '\w scan'
_diffrn_radiation_monochromator graphite
_diffrn_radiation_probe x-ray
_diffrn_radiation_type MoK\a
_diffrn_radiation_wavelength 0.71073
_diffrn_reflns_av_R_equivalents 0.0172
_diffrn_reflns_av_sigmaI/netI 0.0262
_diffrn_reflns_limit_h_max 13
_diffrn_reflns_limit_h_min -13
_diffrn_reflns_limit_k_max 14
_diffrn_reflns_limit_k_min -14
_diffrn_reflns_limit_l_max 18
_diffrn_reflns_limit_l_min -18
_diffrn_reflns_number 14837
_diffrn_reflns_theta_full 27.50
_diffrn_reflns_theta_max 27.50
_diffrn_reflns_theta_min 1.47
_diffrn_source 'Rigaku rotating anode Ultrax18'
_exptl_absorpt_coefficient_mu 0.119
_exptl_absorpt_correction_type none
_exptl_crystal_colour yellow
_exptl_crystal_density_diffrn 1.211
_exptl_crystal_description plate
_exptl_crystal_F_000 616
_exptl_crystal_size_max 0.60
_exptl_crystal_size_mid 0.30
_exptl_crystal_size_min 0.20
_refine_diff_density_max 0.355
_refine_diff_density_min -0.189
_refine_diff_density_rms 0.041
_refine_ls_extinction_method none
_refine_ls_goodness_of_fit_ref 1.038
_refine_ls_hydrogen_treatment constr
_refine_ls_matrix_type full
_refine_ls_number_parameters 371
_refine_ls_number_reflns 6937
_refine_ls_number_restraints 0
_refine_ls_restrained_S_all 1.038
_refine_ls_R_factor_all 0.0402
_refine_ls_R_factor_gt 0.0361
_refine_ls_shift/su_max 0.000
_refine_ls_shift/su_mean 0.000
_refine_ls_structure_factor_coef Fsqd
_refine_ls_weighting_details 'calc w=1/[\s^2^(Fo^2^)+(0.0469P)^2^+0.5614P] where P=(Fo^2^+2Fc^2^)/3'
_refine_ls_weighting_scheme calc
_refine_ls_wR_factor_gt 0.0961
_refine_ls_wR_factor_ref 0.1007
_reflns_number_gt 6297
_reflns_number_total 6937
_reflns_threshold_expression >2sigma(I)
_cod_data_source_file ja0671924si20061007_073616.cif
_cod_data_source_block shelxl
_cod_database_code 4111309

loop_
_symmetry_equiv_pos_as_xyz
'x, y, z'
'-x, -y, -z'

loop_
_atom_site_label
_atom_site_type_symbol
_atom_site_fract_x
_atom_site_fract_y
_atom_site_fract_z
_atom_site_U_iso_or_equiv
_atom_site_adp_type
_atom_site_occupancy
_atom_site_symmetry_multiplicity
_atom_site_calc_flag
_atom_site_refinement_flags
Si1 Si 0.70396(3) 0.43896(3) 0.30344(2) 0.02013(8) Uani 1 1 d .
O1 O 0.74020(8) 0.30183(8) 0.27274(6) 0.02223(17) Uani 1 1 d .
O3 O 0.82482(9) 0.31253(9) -0.18830(6) 0.02946(19) Uani 1 1 d .
O6 O 0.77556(10) 0.03038(10) 0.41577(7) 0.0372(2) Uani 1 1 d .
O2 O 0.93178(9) 0.45045(9) -0.15674(6) 0.02897(19) Uani 1 1 d .
C11 C 1.09333(11) 0.22952(11) 0.06415(8) 0.0208(2) Uani 1 1 d .
O4 O 0.46984(10) 0.21997(10) 0.24562(8) 0.0397(2) Uani 1 1 d .
C1 C 0.88257(11) 0.32851(10) 0.14360(8) 0.0203(2) Uani 1 1 d .
H1 H 0.9119 0.3774 0.1767 0.024 Uiso 1 1 calc R
C10 C 0.79153(11) 0.27661(10) 0.18833(8) 0.0193(2) Uani 1 1 d .
O7 O 0.93044(9) 0.01618(9) 0.30432(6) 0.02894(19) Uani 1 1 d .
C3 C 0.85703(11) 0.30260(11) -0.02470(8) 0.0215(2) Uani 1 1 d .
H3 H 0.7634 0.3659 -0.0290 0.026 Uiso 1 1 calc R
C9 C 0.72419(11) 0.19143(10) 0.15959(8) 0.0207(2) Uani 1 1 d .
H9 H 0.6308 0.2482 0.1313 0.025 Uiso 1 1 calc R
C12 C 1.12676(12) 0.10638(12) 0.12695(8) 0.0260(2) Uani 1 1 d .
H12 H 1.0575 0.0790 0.1616 0.031 Uiso 1 1 calc R
C2 C 0.94729(11) 0.32311(10) 0.04930(8) 0.0199(2) Uani 1 1 d .
H2 H 0.9555 0.4100 0.0199 0.024 Uiso 1 1 calc R
C17 C 0.91340(12) 0.32908(12) -0.12468(8) 0.0247(2) Uani 1 1 d .
H17 H 1.0045 0.2623 -0.1213 0.030 Uiso 1 1 calc R
C4 C 0.84451(12) 0.17075(11) 0.00462(8) 0.0241(2) Uani 1 1 d .
H4 H 0.8779 0.1175 -0.0365 0.029 Uiso 1 1 calc R
C8 C 0.70250(12) 0.08169(11) 0.24560(9) 0.0240(2) Uani 1 1 d .
O5 O 0.53290(11) 0.01718(12) 0.33882(9) 0.0489(3) Uani 1 1 d .
C5 C 0.78940(11) 0.12369(11) 0.08477(8) 0.0226(2) Uani 1 1 d .
C7 C 0.73002(13) -0.02985(12) 0.20172(9) 0.0283(3) Uani 1 1 d .
H7 H 0.7147 -0.1083 0.2328 0.034 Uiso 1 1 calc R
C16 C 1.19746(12) 0.26720(12) 0.01462(9) 0.0259(2) Uani 1 1 d .
H16 H 1.1766 0.3505 -0.0290 0.031 Uiso 1 1 calc R
C24 C 0.59279(12) 0.42038(12) 0.40801(8) 0.0253(2) Uani 1 1 d .
H24 H 0.5755 0.4984 0.4309 0.030 Uiso 1 1 calc R
C30 C 0.61465(12) 0.57839(12) 0.19701(9) 0.0276(2) Uani 1 1 d .
H30 H 0.6881 0.6026 0.1580 0.033 Uiso 1 1 calc R
C18 C 0.80854(14) 0.55759(13) -0.17912(10) 0.0328(3) Uani 1 1 d .
H18A H 0.7541 0.5515 -0.2308 0.049 Uiso 1 1 calc R
H18B H 0.8311 0.6372 -0.2001 0.049 Uiso 1 1 calc R
H18C H 0.7560 0.5575 -0.1218 0.049 Uiso 1 1 calc R
C32 C 0.52576(14) 0.54898(14) 0.12937(10) 0.0361(3) Uani 1 1 d .
H32A H 0.4570 0.5171 0.1659 0.054 Uiso 1 1 calc R
H32B H 0.5833 0.4838 0.1007 0.054 Uiso 1 1 calc R
H32C H 0.4802 0.6273 0.0783 0.054 Uiso 1 1 calc R
C14 C 1.36334(13) 0.06223(13) 0.09037(10) 0.0322(3) Uani 1 1 d .
H14 H 1.4547 0.0056 0.0994 0.039 Uiso 1 1 calc R
C6 C 0.77788(12) -0.00458(11) 0.11492(9) 0.0266(2) Uani 1 1 d .
H6 H 0.8017 -0.0631 0.0770 0.032 Uiso 1 1 calc R
C27 C 0.86496(13) 0.46401(13) 0.34061(9) 0.0286(3) Uani 1 1 d .
H27 H 0.8978 0.5097 0.2802 0.034 Uiso 1 1 calc R
C13 C 1.26044(13) 0.02302(13) 0.13947(10) 0.0318(3) Uani 1 1 d .
H13 H 1.2815 -0.0611 0.1818 0.038 Uiso 1 1 calc R
C20 C 0.55514(13) 0.11789(13) 0.27626(9) 0.0307(3) Uani 1 1 d .
C22 C 0.80310(13) 0.04161(11) 0.33345(9) 0.0260(2) Uani 1 1 d .
C25 C 0.45288(14) 0.41576(16) 0.38151(10) 0.0381(3) Uani 1 1 d .
H25A H 0.4649 0.3409 0.3580 0.057 Uiso 1 1 calc R
H25B H 0.4047 0.4939 0.3310 0.057 Uiso 1 1 calc R
H25C H 0.3994 0.4096 0.4385 0.057 Uiso 1 1 calc R
C26 C 0.66508(16) 0.30500(14) 0.49314(10) 0.0392(3) Uani 1 1 d .
H26A H 0.6053 0.3011 0.5468 0.059 Uiso 1 1 calc R
H26B H 0.7499 0.3141 0.5135 0.059 Uiso 1 1 calc R
H26C H 0.6862 0.2261 0.4735 0.059 Uiso 1 1 calc R
C23 C 1.03745(15) -0.01901(15) 0.37836(10) 0.0388(3) Uani 1 1 d .
H23A H 1.0257 0.0526 0.4057 0.058 Uiso 1 1 calc R
H23B H 1.1264 -0.0395 0.3505 0.058 Uiso 1 1 calc R
H23C H 1.0330 -0.0941 0.4292 0.058 Uiso 1 1 calc R
C15 C 1.33141(12) 0.18446(13) 0.02824(10) 0.0312(3) Uani 1 1 d .
H15 H 1.4013 0.2121 -0.0053 0.037 Uiso 1 1 calc R
C28 C 0.83810(17) 0.55242(17) 0.40710(12) 0.0446(4) Uani 1 1 d .
H28A H 0.8114 0.5094 0.4693 0.067 Uiso 1 1 calc R
H28B H 0.7645 0.6322 0.3774 0.067 Uiso 1 1 calc R
H28C H 0.9213 0.5719 0.4169 0.067 Uiso 1 1 calc R
C29 C 0.98266(14) 0.34034(16) 0.38484(11) 0.0411(3) Uani 1 1 d .
H29A H 1.0652 0.3614 0.3938 0.062 Uiso 1 1 calc R
H29B H 0.9996 0.2852 0.3418 0.062 Uiso 1 1 calc R
H29C H 0.9585 0.2953 0.4473 0.062 Uiso 1 1 calc R
C19 C 0.88197(17) 0.30503(17) -0.27805(10) 0.0447(4) Uani 1 1 d .
H19A H 0.8959 0.3865 -0.3112 0.067 Uiso 1 1 calc R
H19B H 0.8195 0.2877 -0.3180 0.067 Uiso 1 1 calc R
H19C H 0.9698 0.2358 -0.2666 0.067 Uiso 1 1 calc R
C31 C 0.53091(18) 0.69721(14) 0.22779(12) 0.0457(4) Uani 1 1 d .
H31A H 0.4936 0.7695 0.1704 0.069 Uiso 1 1 calc R
H31B H 0.5899 0.7190 0.2673 0.069 Uiso 1 1 calc R
H31C H 0.4559 0.6788 0.2652 0.069 Uiso 1 1 calc R
C21 C 0.39764(19) 0.0424(2) 0.37505(15) 0.0626(5) Uani 1 1 d .
H21A H 0.3823 0.1083 0.4089 0.094 Uiso 1 1 calc R
H21B H 0.3904 -0.0365 0.4195 0.094 Uiso 1 1 calc R
H21C H 0.3290 0.0725 0.3211 0.094 Uiso 1 1 calc R

loop_
_atom_site_aniso_label
_atom_site_aniso_U_11
_atom_site_aniso_U_22
_atom_site_aniso_U_33
_atom_site_aniso_U_23
_atom_site_aniso_U_13
_atom_site_aniso_U_12
Si1 0.02142(15) 0.02176(16) 0.01843(15) -0.00820(12) 0.00393(11) -0.00669(12)
O1 0.0256(4) 0.0239(4) 0.0191(4) -0.0091(3) 0.0063(3) -0.0084(3)
O3 0.0327(5) 0.0368(5) 0.0200(4) -0.0118(4) 0.0009(3) -0.0093(4)
O6 0.0436(5) 0.0419(5) 0.0241(4) -0.0063(4) 0.0078(4) -0.0140(4)
O2 0.0261(4) 0.0344(5) 0.0238(4) -0.0028(4) 0.0014(3) -0.0110(4)
C11 0.0215(5) 0.0240(5) 0.0192(5) -0.0102(4) 0.0028(4) -0.0071(4)
O4 0.0261(5) 0.0412(6) 0.0545(6) -0.0197(5) 0.0104(4) -0.0100(4)
C1 0.0220(5) 0.0204(5) 0.0201(5) -0.0093(4) 0.0018(4) -0.0058(4)
C10 0.0204(5) 0.0183(5) 0.0177(5) -0.0070(4) 0.0013(4) -0.0026(4)
O7 0.0267(4) 0.0338(5) 0.0231(4) -0.0052(3) 0.0003(3) -0.0076(4)
C3 0.0211(5) 0.0236(5) 0.0191(5) -0.0074(4) 0.0019(4) -0.0052(4)
C9 0.0208(5) 0.0204(5) 0.0213(5) -0.0068(4) 0.0021(4) -0.0065(4)
C12 0.0244(5) 0.0278(6) 0.0235(6) -0.0053(5) 0.0036(4) -0.0074(5)
C2 0.0219(5) 0.0202(5) 0.0184(5) -0.0071(4) 0.0039(4) -0.0068(4)
C17 0.0240(5) 0.0286(6) 0.0194(5) -0.0074(4) 0.0011(4) -0.0049(5)
C4 0.0262(5) 0.0258(6) 0.0231(5) -0.0118(4) 0.0007(4) -0.0080(5)
C8 0.0246(5) 0.0228(5) 0.0267(6) -0.0077(4) 0.0049(4) -0.0098(4)
O5 0.0406(6) 0.0537(7) 0.0544(7) -0.0057(5) 0.0180(5) -0.0272(5)
C5 0.0226(5) 0.0229(5) 0.0242(5) -0.0103(4) -0.0006(4) -0.0067(4)
C7 0.0313(6) 0.0228(6) 0.0339(6) -0.0092(5) 0.0015(5) -0.0117(5)
C16 0.0265(6) 0.0270(6) 0.0267(6) -0.0093(5) 0.0053(4) -0.0110(5)
C24 0.0280(6) 0.0292(6) 0.0215(5) -0.0120(5) 0.0076(4) -0.0096(5)
C30 0.0274(6) 0.0254(6) 0.0267(6) -0.0044(5) 0.0045(5) -0.0066(5)
C18 0.0342(7) 0.0294(6) 0.0338(7) -0.0077(5) -0.0013(5) -0.0098(5)
C32 0.0336(7) 0.0354(7) 0.0317(7) -0.0043(5) -0.0058(5) -0.0044(6)
C14 0.0214(5) 0.0373(7) 0.0348(7) -0.0134(6) 0.0002(5) -0.0024(5)
C6 0.0279(6) 0.0234(6) 0.0315(6) -0.0122(5) -0.0001(5) -0.0083(5)
C27 0.0289(6) 0.0382(7) 0.0258(6) -0.0140(5) 0.0048(5) -0.0164(5)
C13 0.0277(6) 0.0289(6) 0.0309(6) -0.0043(5) 0.0002(5) -0.0019(5)
C20 0.0297(6) 0.0383(7) 0.0329(6) -0.0156(5) 0.0092(5) -0.0185(6)
C22 0.0314(6) 0.0217(5) 0.0245(6) -0.0046(4) 0.0042(5) -0.0098(5)
C25 0.0335(7) 0.0565(9) 0.0360(7) -0.0226(7) 0.0138(5) -0.0230(7)
C26 0.0478(8) 0.0396(7) 0.0241(6) -0.0053(5) 0.0102(6) -0.0100(6)
C23 0.0344(7) 0.0461(8) 0.0289(7) -0.0037(6) -0.0066(5) -0.0086(6)
C15 0.0235(6) 0.0384(7) 0.0356(7) -0.0143(6) 0.0072(5) -0.0123(5)
C28 0.0458(8) 0.0601(10) 0.0477(9) -0.0341(8) 0.0092(7) -0.0282(8)
C29 0.0302(7) 0.0542(9) 0.0363(7) -0.0113(7) -0.0028(5) -0.0112(6)
C19 0.0469(8) 0.0593(10) 0.0250(7) -0.0215(6) 0.0022(6) -0.0054(7)
C31 0.0549(9) 0.0251(7) 0.0475(9) -0.0089(6) 0.0030(7) -0.0012(6)
C21 0.0484(10) 0.0877(14) 0.0657(12) -0.0221(10) 0.0301(9) -0.0425(10)

loop_
_atom_type_symbol
_atom_type_description
_atom_type_scat_dispersion_real
_atom_type_scat_dispersion_imag
_atom_type_scat_source
C C 0.0033 0.0016 'International Tables Vol C Tables 4.2.6.8 and 6.1.1.4'
H H 0.0000 0.0000 'International Tables Vol C Tables 4.2.6.8 and 6.1.1.4'
O O 0.0106 0.0060 'International Tables Vol C Tables 4.2.6.8 and 6.1.1.4'
Si Si 0.0817 0.0704 'International Tables Vol C Tables 4.2.6.8 and 6.1.1.4'

loop_
_geom_angle_atom_site_label_1
_geom_angle_atom_site_label_2
_geom_angle_atom_site_label_3
_geom_angle
O1 Si1 C24 105.00(5)
O1 Si1 C30 109.47(5)
C24 Si1 C30 112.61(6)
O1 Si1 C27 111.24(5)
C24 Si1 C27 110.39(5)
C30 Si1 C27 108.14(6)
C10 O1 Si1 128.35(7)
C17 O3 C19 112.50(10)
C17 O2 C18 115.16(9)
C12 C11 C16 118.26(11)
C12 C11 C2 121.80(10)
C16 C11 C2 119.94(10)
C10 C1 C2 131.22(10)
C10 C1 H1 114.4
C2 C1 H1 114.4
C1 C10 O1 120.76(10)
C1 C10 C9 129.73(10)
O1 C10 C9 109.47(9)
C22 O7 C23 115.78(10)
C4 C3 C17 110.16(10)
C4 C3 C2 112.57(9)
C17 C3 C2 110.24(9)
C4 C3 H3 107.9
C17 C3 H3 107.9
C2 C3 H3 107.9
C10 C9 C5 118.37(9)
C10 C9 C8 114.95(9)
C5 C9 C8 104.43(9)
C10 C9 H9 106.1
C5 C9 H9 106.1
C8 C9 H9 106.1
C13 C12 C11 120.77(11)
C13 C12 H12 119.6
C11 C12 H12 119.6
C1 C2 C11 112.20(9)
C1 C2 C3 113.64(9)
C11 C2 C3 113.09(9)
C1 C2 H2 105.7
C11 C2 H2 105.7
C3 C2 H2 105.7
O3 C17 O2 112.21(9)
O3 C17 C3 107.16(9)
O2 C17 C3 113.80(10)
O3 C17 H17 107.8
O2 C17 H17 107.8
C3 C17 H17 107.8
C5 C4 C3 124.14(11)
C5 C4 H4 117.9
C3 C4 H4 117.9
C7 C8 C20 109.62(10)
C7 C8 C22 109.08(10)
C20 C8 C22 109.95(10)
C7 C8 C9 102.68(9)
C20 C8 C9 111.55(10)
C22 C8 C9 113.68(9)
C20 O5 C21 115.16(14)
C4 C5 C6 124.87(11)
C4 C5 C9 127.83(11)
C6 C5 C9 107.28(10)
C6 C7 C8 112.21(10)
C6 C7 H7 123.9
C8 C7 H7 123.9
C15 C16 C11 120.92(11)
C15 C16 H16 119.5
C11 C16 H16 119.5
C25 C24 C26 110.54(11)
C25 C24 Si1 113.93(8)
C26 C24 Si1 112.18(9)
C25 C24 H24 106.6
C26 C24 H24 106.6
Si1 C24 H24 106.6
C32 C30 C31 109.89(11)
C32 C30 Si1 115.06(9)
C31 C30 Si1 112.11(9)
C32 C30 H30 106.4
C31 C30 H30 106.4
Si1 C30 H30 106.4
O2 C18 H18A 109.5
O2 C18 H18B 109.5
H18A C18 H18B 109.5
O2 C18 H18C 109.5
H18A C18 H18C 109.5
H18B C18 H18C 109.5
C30 C32 H32A 109.5
C30 C32 H32B 109.5
H32A C32 H32B 109.5
C30 C32 H32C 109.5
H32A C32 H32C 109.5
H32B C32 H32C 109.5
C15 C14 C13 119.36(12)
C15 C14 H14 120.3
C13 C14 H14 120.3
C7 C6 C5 111.94(11)
C7 C6 H6 124.0
C5 C6 H6 124.0
C29 C27 C28 110.08(12)
C29 C27 Si1 114.70(9)
C28 C27 Si1 112.68(9)
C29 C27 H27 106.2
C28 C27 H27 106.2
Si1 C27 H27 106.2
C14 C13 C12 120.35(12)
C14 C13 H13 119.8
C12 C13 H13 119.8
O4 C20 O5 124.22(12)
O4 C20 C8 124.96(12)
O5 C20 C8 110.74(11)
O6 C22 O7 124.21(12)
O6 C22 C8 126.87(11)
O7 C22 C8 108.88(10)
C24 C25 H25A 109.5
C24 C25 H25B 109.5
H25A C25 H25B 109.5
C24 C25 H25C 109.5
H25A C25 H25C 109.5
H25B C25 H25C 109.5
C24 C26 H26A 109.5
C24 C26 H26B 109.5
H26A C26 H26B 109.5
C24 C26 H26C 109.5
H26A C26 H26C 109.5
H26B C26 H26C 109.5
O7 C23 H23A 109.5
O7 C23 H23B 109.5
H23A C23 H23B 109.5
O7 C23 H23C 109.5
H23A C23 H23C 109.5
H23B C23 H23C 109.5
C14 C15 C16 120.33(12)
C14 C15 H15 119.8
C16 C15 H15 119.8
C27 C28 H28A 109.5
C27 C28 H28B 109.5
H28A C28 H28B 109.5
C27 C28 H28C 109.5
H28A C28 H28C 109.5
H28B C28 H28C 109.5
C27 C29 H29A 109.5
C27 C29 H29B 109.5
H29A C29 H29B 109.5
C27 C29 H29C 109.5
H29A C29 H29C 109.5
H29B C29 H29C 109.5
O3 C19 H19A 109.5
O3 C19 H19B 109.5
H19A C19 H19B 109.5
O3 C19 H19C 109.5
H19A C19 H19C 109.5
H19B C19 H19C 109.5
C30 C31 H31A 109.5
C30 C31 H31B 109.5
H31A C31 H31B 109.5
C30 C31 H31C 109.5
H31A C31 H31C 109.5
H31B C31 H31C 109.5
O5 C21 H21A 109.5
O5 C21 H21B 109.5
H21A C21 H21B 109.5
O5 C21 H21C 109.5
H21A C21 H21C 109.5
H21B C21 H21C 109.5

loop_
_geom_bond_atom_site_label_1
_geom_bond_atom_site_label_2
_geom_bond_distance
Si1 O1 1.6774(9)
Si1 C24 1.8837(12)
Si1 C30 1.8889(13)
Si1 C27 1.8956(12)
O1 C10 1.3864(13)
O3 C17 1.4075(14)
O3 C19 1.4263(16)
O6 C22 1.1999(15)
O2 C17 1.4142(15)
O2 C18 1.4310(16)
C11 C12 1.3933(16)
C11 C16 1.3961(16)
C11 C2 1.5301(15)
O4 C20 1.1935(17)
C1 C10 1.3327(16)
C1 C2 1.5128(15)
C1 H1 0.9500
C10 C9 1.5132(15)
O7 C22 1.3395(15)
O7 C23 1.4432(15)
C3 C4 1.5016(16)
C3 C17 1.5345(15)
C3 C2 1.5532(15)
C3 H3 1.0000
C9 C5 1.5242(15)
C9 C8 1.5778(16)
C9 H9 1.0000
C12 C13 1.3921(17)
C12 H12 0.9500
C2 H2 1.0000
C17 H17 1.0000
C4 C5 1.3343(17)
C4 H4 0.9500
C8 C7 1.5260(17)
C8 C20 1.5359(17)
C8 C22 1.5366(17)
O5 C20 1.3385(17)
O5 C21 1.4512(19)
C5 C6 1.4584(16)
C7 C6 1.3293(18)
C7 H7 0.9500
C16 C15 1.3915(17)
C16 H16 0.9500
C24 C25 1.5299(18)
C24 C26 1.5340(18)
C24 H24 1.0000
C30 C32 1.5333(18)
C30 C31 1.5391(19)
C30 H30 1.0000
C18 H18A 0.9800
C18 H18B 0.9800
C18 H18C 0.9800
C32 H32A 0.9800
C32 H32B 0.9800
C32 H32C 0.9800
C14 C15 1.383(2)
C14 C13 1.3900(19)
C14 H14 0.9500
C6 H6 0.9500
C27 C29 1.533(2)
C27 C28 1.5418(18)
C27 H27 1.0000
C13 H13 0.9500
C25 H25A 0.9800
C25 H25B 0.9800
C25 H25C 0.9800
C26 H26A 0.9800
C26 H26B 0.9800
C26 H26C 0.9800
C23 H23A 0.9800
C23 H23B 0.9800
C23 H23C 0.9800
C15 H15 0.9500
C28 H28A 0.9800
C28 H28B 0.9800
C28 H28C 0.9800
C29 H29A 0.9800
C29 H29B 0.9800
C29 H29C 0.9800
C19 H19A 0.9800
C19 H19B 0.9800
C19 H19C 0.9800
C31 H31A 0.9800
C31 H31B 0.9800
C31 H31C 0.9800
C21 H21A 0.9800
C21 H21B 0.9800
C21 H21C 0.9800

loop_
_geom_torsion_atom_site_label_1
_geom_torsion_atom_site_label_2
_geom_torsion_atom_site_label_3
_geom_torsion_atom_site_label_4
_geom_torsion
C24 Si1 O1 C10 163.91(9)
C30 Si1 O1 C10 42.78(10)
C27 Si1 O1 C10 -76.67(10)
C2 C1 C10 O1 -175.92(10)
C2 C1 C10 C9 1.4(2)
Si1 O1 C10 C1 36.10(14)
Si1 O1 C10 C9 -141.74(8)
C1 C10 C9 C5 17.89(17)
O1 C10 C9 C5 -164.52(9)
C1 C10 C9 C8 142.20(12)
O1 C10 C9 C8 -40.22(12)
C16 C11 C12 C13 -0.34(18)
C2 C11 C12 C13 -179.83(11)
C10 C1 C2 C11 -102.58(14)
C10 C1 C2 C3 27.28(17)
C12 C11 C2 C1 46.97(14)
C16 C11 C2 C1 -132.51(11)
C12 C11 C2 C3 -83.17(13)
C16 C11 C2 C3 97.35(12)
C4 C3 C2 C1 -69.62(12)
C17 C3 C2 C1 166.95(9)
C4 C3 C2 C11 59.79(12)
C17 C3 C2 C11 -63.63(12)
C19 O3 C17 O2 68.07(13)
C19 O3 C17 C3 -166.32(11)
C18 O2 C17 O3 52.68(13)
C18 O2 C17 C3 -69.21(12)
C4 C3 C17 O3 56.92(12)
C2 C3 C17 O3 -178.26(9)
C4 C3 C17 O2 -178.43(9)
C2 C3 C17 O2 -53.61(12)
C17 C3 C4 C5 -174.99(11)
C2 C3 C4 C5 61.54(15)
C10 C9 C8 C7 -142.73(10)
C5 C9 C8 C7 -11.37(11)
C10 C9 C8 C20 99.96(11)
C5 C9 C8 C20 -128.68(10)
C10 C9 C8 C22 -25.05(14)
C5 C9 C8 C22 106.31(10)
C3 C4 C5 C6 -179.24(10)
C3 C4 C5 C9 2.61(19)
C10 C9 C5 C4 -40.76(16)
C8 C9 C5 C4 -170.09(11)
C10 C9 C5 C6 140.83(10)
C8 C9 C5 C6 11.49(11)
C20 C8 C7 C6 126.56(12)
C22 C8 C7 C6 -113.00(12)
C9 C8 C7 C6 7.88(13)
C12 C11 C16 C15 -0.60(17)
C2 C11 C16 C15 178.90(11)
O1 Si1 C24 C25 -66.94(11)
C30 Si1 C24 C25 52.10(11)
C27 Si1 C24 C25 173.07(10)
O1 Si1 C24 C26 59.60(10)
C30 Si1 C24 C26 178.64(9)
C27 Si1 C24 C26 -60.39(11)
O1 Si1 C30 C32 31.50(11)
C24 Si1 C30 C32 -84.90(10)
C27 Si1 C30 C32 152.84(9)
O1 Si1 C30 C31 158.04(10)
C24 Si1 C30 C31 41.64(12)
C27 Si1 C30 C31 -80.62(11)
C8 C7 C6 C5 -0.73(15)
C4 C5 C6 C7 174.36(12)
C9 C5 C6 C7 -7.17(14)
O1 Si1 C27 C29 -29.16(11)
C24 Si1 C27 C29 86.99(10)
C30 Si1 C27 C29 -149.41(10)
O1 Si1 C27 C28 -156.17(10)
C24 Si1 C27 C28 -40.02(12)
C30 Si1 C27 C28 83.59(11)
C15 C14 C13 C12 -0.6(2)
C11 C12 C13 C14 1.0(2)
C21 O5 C20 O4 -5.1(2)
C21 O5 C20 C8 177.93(13)
C7 C8 C20 O4 -119.30(14)
C22 C8 C20 O4 120.79(14)
C9 C8 C20 O4 -6.27(17)
C7 C8 C20 O5 57.63(14)
C22 C8 C20 O5 -62.28(13)
C9 C8 C20 O5 170.66(10)
C23 O7 C22 O6 -3.96(18)
C23 O7 C22 C8 178.03(10)
C7 C8 C22 O6 -115.38(14)
C20 C8 C22 O6 4.85(17)
C9 C8 C22 O6 130.71(13)
C7 C8 C22 O7 62.57(12)
C20 C8 C22 O7 -177.20(10)
C9 C8 C22 O7 -51.34(13)
C13 C14 C15 C16 -0.3(2)
C11 C16 C15 C14 0.94(19)
